data_4334089
loop_
_publ_author_name
'Yu Pan'
'Tieqi Xu'
'Guan-Wen Yang'
'Kun Jin'
'Xiao-Bing Lu'

_publ_section_title
;
 Bis(oxazolinyl)phenyl-Ligated Rare-Earth-Metal Complexes: Highly
 Regioselective Catalysts for cis-1,4-Polymerization of Isoprene
;
_journal_name_full 'Inorganic Chemistry'
_journal_page_first 2802
_journal_page_last 2808
_journal_paper_doi 10.1021/ic300976p
_journal_volume 52
_journal_year 2013
_chemical_absolute_configuration rm
_chemical_formula_sum 'C54 H69 Cl2 La Li2 N6 O6'
_chemical_formula_weight 1121.84
_chemical_name_systematic
; 
 ? 
;
_space_group_IT_number 4
_symmetry_cell_setting monoclinic
_symmetry_space_group_name_Hall 'P 2yb'
_symmetry_space_group_name_H-M 'P 1 21 1'
_atom_sites_solution_hydrogens geom
_atom_sites_solution_primary direct
_atom_sites_solution_secondary difmap
_audit_creation_method SHELXL-97
_cell_angle_alpha 90.00
_cell_angle_beta 96.942(3)
_cell_angle_gamma 90.00
_cell_formula_units_Z 2
_cell_length_a 13.112(2)
_cell_length_b 21.904(4)
_cell_length_c 13.254(2)
_cell_measurement_reflns_used 12812
_cell_measurement_temperature 293(2)
_cell_measurement_theta_max 25.00
_cell_measurement_theta_min 2.06
_cell_volume 3778.7(11)
_computing_molecular_graphics 'Bruker SHELXTL'
_computing_publication_material 'Bruker SHELXTL'
_computing_structure_refinement 'SHELXL-97 (Sheldrick, 1997)'
_computing_structure_solution 'SHELXS-97 (Sheldrick, 1990)'
_diffrn_ambient_temperature 293(2)
_diffrn_detector_area_resol_mean 0.01
_diffrn_measured_fraction_theta_full 0.994
_diffrn_measured_fraction_theta_max 0.994
_diffrn_measurement_device_type 'Bruker Smart Apex CCD'
_diffrn_measurement_method \w-2\q
_diffrn_radiation_monochromator graphite
_diffrn_radiation_source 'fine-focus sealed tube'
_diffrn_radiation_type MoK\a
_diffrn_radiation_wavelength 0.71073
_diffrn_reflns_av_R_equivalents 0.0402
_diffrn_reflns_av_sigmaI/netI 0.0970
_diffrn_reflns_limit_h_max 15
_diffrn_reflns_limit_h_min -15
_diffrn_reflns_limit_k_max 26
_diffrn_reflns_limit_k_min -25
_diffrn_reflns_limit_l_max 11
_diffrn_reflns_limit_l_min -15
_diffrn_reflns_number 19061
_diffrn_reflns_theta_full 25.00
_diffrn_reflns_theta_max 25.00
_diffrn_reflns_theta_min 2.06
_diffrn_standards_decay_% none
_diffrn_standards_interval_count 0
_diffrn_standards_interval_time 0
_diffrn_standards_number 0
_exptl_absorpt_coefficient_mu 0.674
_exptl_absorpt_correction_T_max 0.904
_exptl_absorpt_correction_T_min 0.880
_exptl_absorpt_correction_type empirical
_exptl_absorpt_process_details 'ABSCOR by T.Higashi 8 March, 1995'
_exptl_crystal_colour colorless
_exptl_crystal_density_diffrn 0.986
_exptl_crystal_description block
_exptl_crystal_F_000 1160
_exptl_crystal_size_max 0.19
_exptl_crystal_size_mid 0.17
_exptl_crystal_size_min 0.15
_refine_diff_density_max 4.426
_refine_diff_density_min -1.138
_refine_diff_density_rms 0.246
_refine_ls_abs_structure_details 'Flack H D (1983), Acta Cryst. A39, 876-881'
_refine_ls_abs_structure_Flack 0.31(4)
_refine_ls_extinction_method none
_refine_ls_goodness_of_fit_ref 1.114
_refine_ls_hydrogen_treatment constr
_refine_ls_matrix_type full
_refine_ls_number_parameters 629
_refine_ls_number_reflns 12812
_refine_ls_number_restraints 343
_refine_ls_restrained_S_all 1.122
_refine_ls_R_factor_all 0.1412
_refine_ls_R_factor_gt 0.1126
_refine_ls_shift/su_max 0.001
_refine_ls_shift/su_mean 0.000
_refine_ls_structure_factor_coef Fsqd
_refine_ls_weighting_details 'calc w=1/[\s^2^(Fo^2^)+(0.2400P)^2^+0.0200P] where P=(Fo^2^+2Fc^2^)/3'
_refine_ls_weighting_scheme calc
_refine_ls_wR_factor_gt 0.2993
_refine_ls_wR_factor_ref 0.3334
_reflns_number_gt 9881
_reflns_number_total 12812
_reflns_threshold_expression >2sigma(I)
_cod_data_source_file ic300976p_si_002_4.cif
_cod_data_source_block complex7
_cod_original_cell_volume 3778.6(11)
_cod_database_code 4334089

loop_
_symmetry_equiv_pos_as_xyz
'x, y, z'
'-x, y+1/2, -z'

loop_
_atom_site_label
_atom_site_type_symbol
_atom_site_fract_x
_atom_site_fract_y
_atom_site_fract_z
_atom_site_U_iso_or_equiv
_atom_site_adp_type
_atom_site_occupancy
_atom_site_symmetry_multiplicity
_atom_site_calc_flag
_atom_site_refinement_flags
La La 0.67228(5) 0.35927(4) 0.02992(5) 0.0338(2) Uani 1 1 d .
Cl1 Cl 0.3136(2) 0.36965(12) 0.62840(19) 0.0266(7) Uani 1 1 d U
Cl2 Cl 0.0876(2) 0.37618(16) 0.4049(2) 0.0428(9) Uani 1 1 d U
O1 O 0.7001(10) 0.4211(8) 0.3874(8) 0.073(4) Uani 1 1 d .
O2 O 0.3118(10) 0.3045(6) 0.0028(10) 0.065(3) Uani 1 1 d .
O3 O 1.0248(9) 0.4364(6) 0.0652(12) 0.071(4) Uani 1 1 d .
O4 O 0.5218(11) 0.5456(6) -0.1375(10) 0.068(3) Uani 1 1 d .
O5 O 0.6581(11) 0.2814(7) -0.3158(10) 0.065(4) Uani 1 1 d .
O6 O 0.8365(10) 0.1800(6) 0.1914(9) 0.064(3) Uani 1 1 d .
N1 N 0.7261(10) 0.4103(6) 0.2271(9) 0.041(3) Uani 1 1 d .
N2 N 0.4776(10) 0.3076(6) -0.0291(10) 0.049(3) Uani 1 1 d .
N3 N 0.8869(10) 0.3722(7) 0.0536(11) 0.061(4) Uani 1 1 d .
N4 N 0.5391(11) 0.4547(6) -0.0564(10) 0.049(3) Uani 1 1 d .
N5 N 0.6495(10) 0.3435(5) -0.1867(9) 0.047(3) Uani 1 1 d .
N6 N 0.7465(11) 0.2630(6) 0.1640(11) 0.055(3) Uani 1 1 d .
C1 C 0.5363(6) 0.3602(5) 0.1675(6) 0.040(3) Uani 1 1 d GU
C2 C 0.5642(6) 0.3811(5) 0.2660(7) 0.052(4) Uani 1 1 d GU
C3 C 0.4941(8) 0.3790(6) 0.3366(6) 0.065(5) Uani 1 1 d GU
H3A H 0.5128 0.3930 0.4025 0.077 Uiso 1 1 calc R
C4 C 0.3960(7) 0.3559(6) 0.3087(7) 0.062(4) Uani 1 1 d GU
H4A H 0.3490 0.3544 0.3559 0.074 Uiso 1 1 calc R
C5 C 0.3680(6) 0.3350(6) 0.2102(8) 0.060(4) Uani 1 1 d GU
H5A H 0.3024 0.3195 0.1916 0.072 Uiso 1 1 calc R
C6 C 0.4382(7) 0.3371(5) 0.1397(6) 0.051(4) Uani 1 1 d GU
C7 C 0.6636(12) 0.4040(7) 0.2891(11) 0.044(3) Uani 1 1 d U
C8 C 0.8199(14) 0.4433(8) 0.2753(13) 0.054(4) Uani 1 1 d U
H8A H 0.8813 0.4205 0.2624 0.065 Uiso 1 1 calc R
C9 C 0.8008(18) 0.4341(11) 0.3925(15) 0.075(5) Uani 1 1 d U
H9A H 0.8422 0.4008 0.4235 0.090 Uiso 1 1 calc R
H9B H 0.8172 0.4710 0.4315 0.090 Uiso 1 1 calc R
C10 C 0.4126(10) 0.3140(6) 0.0350(11) 0.036(3) Uani 1 1 d U
C11 C 0.4265(13) 0.2793(7) -0.1166(11) 0.045(4) Uani 1 1 d U
H11A H 0.4459 0.2999 -0.1771 0.053 Uiso 1 1 calc R
C12 C 0.3121(14) 0.2907(9) -0.1097(13) 0.060(4) Uani 1 1 d U
H12A H 0.2866 0.3250 -0.1515 0.072 Uiso 1 1 calc R
H12B H 0.2713 0.2548 -0.1299 0.072 Uiso 1 1 calc R
C13 C 0.8273(17) 0.5073(10) 0.2369(17) 0.067(5) Uani 1 1 d U
H13A H 0.8330 0.5051 0.1640 0.081 Uiso 1 1 calc R
C14 C 0.943(2) 0.5393(14) 0.298(2) 0.114(9) Uani 1 1 d U
H14A H 0.9490 0.5806 0.2749 0.171 Uiso 1 1 calc R
H14B H 1.0000 0.5157 0.2808 0.171 Uiso 1 1 calc R
H14C H 0.9414 0.5389 0.3698 0.171 Uiso 1 1 calc R
C15 C 0.760(3) 0.5455(14) 0.249(2) 0.128(11) Uani 1 1 d U
H15A H 0.6945 0.5309 0.2181 0.192 Uiso 1 1 calc R
H15B H 0.7758 0.5834 0.2184 0.192 Uiso 1 1 calc R
H15C H 0.7574 0.5516 0.3206 0.192 Uiso 1 1 calc R
C16 C 0.4586(19) 0.2149(10) -0.1180(17) 0.074(6) Uani 1 1 d U
H16A H 0.5338 0.2131 -0.1055 0.089 Uiso 1 1 calc R
C17 C 0.4167(19) 0.1728(10) -0.0499(18) 0.085(6) Uani 1 1 d U
H17A H 0.4398 0.1839 0.0191 0.128 Uiso 1 1 calc R
H17B H 0.4394 0.1322 -0.0626 0.128 Uiso 1 1 calc R
H17C H 0.3430 0.1744 -0.0610 0.128 Uiso 1 1 calc R
C18 C 0.421(2) 0.1931(12) -0.2398(18) 0.092(7) Uani 1 1 d U
H18A H 0.4407 0.1515 -0.2487 0.138 Uiso 1 1 calc R
H18B H 0.4533 0.2188 -0.2853 0.138 Uiso 1 1 calc R
H18C H 0.3477 0.1968 -0.2541 0.138 Uiso 1 1 calc R
C19 C 0.7545(14) 0.4634(7) -0.0205(12) 0.042(4) Uani 1 1 d U
C20 C 0.8591(14) 0.4748(8) -0.0076(13) 0.053(4) Uani 1 1 d U
C21 C 0.8988(17) 0.5322(9) -0.0316(16) 0.070(5) Uani 1 1 d U
H21A H 0.9683 0.5399 -0.0131 0.083 Uiso 1 1 calc R
C22 C 0.8427(19) 0.5743(10) -0.078(2) 0.077(6) Uani 1 1 d U
H22A H 0.8740 0.6091 -0.1004 0.092 Uiso 1 1 calc R
C23 C 0.7350(17) 0.5689(10) -0.0958(17) 0.075(5) Uani 1 1 d U
H23A H 0.6942 0.6010 -0.1230 0.090 Uiso 1 1 calc R
C24 C 0.6909(13) 0.5122(7) -0.0704(12) 0.049(4) Uani 1 1 d U
C25 C 0.9228(12) 0.4278(8) 0.0360(12) 0.048(4) Uani 1 1 d U
C26 C 0.9776(14) 0.3346(9) 0.0929(15) 0.066(5) Uani 1 1 d U
H26A H 0.9662 0.3120 0.1543 0.079 Uiso 1 1 calc R
C27 C 1.0653(15) 0.3847(9) 0.1152(15) 0.063(5) Uani 1 1 d U
H27A H 1.0804 0.3922 0.1876 0.076 Uiso 1 1 calc R
H27B H 1.1278 0.3719 0.0889 0.076 Uiso 1 1 calc R
C28 C 0.5812(13) 0.5016(7) -0.0859(12) 0.048(4) Uani 1 1 d U
C29 C 0.4284(14) 0.4619(8) -0.0810(14) 0.054(4) Uani 1 1 d U
H29A H 0.4000 0.4254 -0.1166 0.064 Uiso 1 1 calc R
C30 C 0.4243(18) 0.5160(10) -0.1571(18) 0.076(6) Uani 1 1 d U
H30A H 0.4131 0.5013 -0.2266 0.091 Uiso 1 1 calc R
H30B H 0.3693 0.5440 -0.1461 0.091 Uiso 1 1 calc R
C31 C 1.003(2) 0.2920(11) 0.007(2) 0.089(7) Uani 1 1 d U
H31A H 0.9401 0.2704 -0.0196 0.107 Uiso 1 1 calc R
C32 C 1.0824(19) 0.2431(11) 0.056(2) 0.091(7) Uani 1 1 d U
H32A H 1.0551 0.2236 0.1122 0.136 Uiso 1 1 calc R
H32B H 1.1460 0.2629 0.0806 0.136 Uiso 1 1 calc R
H32C H 1.0943 0.2130 0.0064 0.136 Uiso 1 1 calc R
C33 C 1.0441(17) 0.3246(10) -0.0818(17) 0.080(6) Uani 1 1 d U
H33A H 0.9946 0.3541 -0.1102 0.120 Uiso 1 1 calc R
H33B H 1.0561 0.2953 -0.1329 0.120 Uiso 1 1 calc R
H33C H 1.1074 0.3449 -0.0580 0.120 Uiso 1 1 calc R
C34 C 0.3719(17) 0.4741(10) 0.0063(17) 0.074(5) Uani 1 1 d U
H34A H 0.3844 0.4403 0.0546 0.088 Uiso 1 1 calc R
C35 C 0.254(2) 0.4820(14) -0.021(2) 0.105(8) Uani 1 1 d U
H35A H 0.2255 0.4462 -0.0553 0.158 Uiso 1 1 calc R
H35B H 0.2399 0.5170 -0.0636 0.158 Uiso 1 1 calc R
H35C H 0.2226 0.4876 0.0408 0.158 Uiso 1 1 calc R
C36 C 0.405(2) 0.5352(13) 0.063(2) 0.109(8) Uani 1 1 d U
H36A H 0.4785 0.5350 0.0818 0.163 Uiso 1 1 calc R
H36B H 0.3716 0.5388 0.1230 0.163 Uiso 1 1 calc R
H36C H 0.3869 0.5692 0.0188 0.163 Uiso 1 1 calc R
C37 C 0.7319(13) 0.2540(7) -0.0491(12) 0.042(4) Uani 1 1 d U
C38 C 0.7265(12) 0.2424(7) -0.1494(12) 0.046(4) Uani 1 1 d U
C39 C 0.7623(14) 0.1905(8) -0.1954(14) 0.057(4) Uani 1 1 d U
H39A H 0.7538 0.1849 -0.2655 0.068 Uiso 1 1 calc R
C40 C 0.8158(18) 0.1444(9) -0.1231(16) 0.068(5) Uani 1 1 d U
H40A H 0.8480 0.1103 -0.1468 0.082 Uiso 1 1 calc R
C41 C 0.8151(16) 0.1542(9) -0.0225(15) 0.065(5) Uani 1 1 d U
H41A H 0.8393 0.1231 0.0218 0.078 Uiso 1 1 calc R
C42 C 0.7811(12) 0.2071(7) 0.0193(12) 0.045(3) Uani 1 1 d U
C43 C 0.6767(13) 0.2925(7) -0.2174(12) 0.050(4) Uani 1 1 d U
C44 C 0.6131(14) 0.3799(8) -0.2755(12) 0.057(4) Uani 1 1 d U
H44A H 0.5467 0.3986 -0.2677 0.068 Uiso 1 1 calc R
C45 C 0.6019(16) 0.3336(9) -0.3593(14) 0.067(5) Uani 1 1 d U
H45A H 0.5302 0.3235 -0.3789 0.081 Uiso 1 1 calc R
H45B H 0.6311 0.3485 -0.4185 0.081 Uiso 1 1 calc R
C46 C 0.7834(14) 0.2186(7) 0.1273(14) 0.053(4) Uani 1 1 d U
C47 C 0.7574(16) 0.2555(9) 0.2736(15) 0.064(5) Uani 1 1 d U
H47A H 0.7797 0.2942 0.3060 0.077 Uiso 1 1 calc R
C48 C 0.8494(16) 0.2113(9) 0.2803(16) 0.063(5) Uani 1 1 d U
H48A H 0.9138 0.2335 0.2874 0.076 Uiso 1 1 calc R
H48B H 0.8490 0.1838 0.3376 0.076 Uiso 1 1 calc R
C49 C 0.6956(18) 0.4307(10) -0.2954(16) 0.065(5) Uani 1 1 d U
H49A H 0.7053 0.4531 -0.2310 0.078 Uiso 1 1 calc R
C50 C 0.6403(19) 0.4766(11) -0.3683(18) 0.085(6) Uani 1 1 d U
H50A H 0.6871 0.5086 -0.3816 0.127 Uiso 1 1 calc R
H50B H 0.5835 0.4938 -0.3386 0.127 Uiso 1 1 calc R
H50C H 0.6154 0.4566 -0.4309 0.127 Uiso 1 1 calc R
C51 C 0.8048(19) 0.4063(11) -0.3057(19) 0.090(7) Uani 1 1 d U
H51A H 0.8497 0.4399 -0.3151 0.135 Uiso 1 1 calc R
H51B H 0.8020 0.3794 -0.3633 0.135 Uiso 1 1 calc R
H51C H 0.8305 0.3843 -0.2452 0.135 Uiso 1 1 calc R
C52 C 0.6621(17) 0.2346(10) 0.3138(16) 0.075(5) Uani 1 1 d U
H52A H 0.6097 0.2652 0.2913 0.090 Uiso 1 1 calc R
C53 C 0.672(2) 0.2357(13) 0.4268(18) 0.098(7) Uani 1 1 d U
H53A H 0.6974 0.2748 0.4509 0.146 Uiso 1 1 calc R
H53B H 0.7184 0.2043 0.4535 0.146 Uiso 1 1 calc R
H53C H 0.6056 0.2287 0.4488 0.146 Uiso 1 1 calc R
C54 C 0.6201(18) 0.1738(10) 0.2681(16) 0.078(6) Uani 1 1 d U
H54A H 0.6131 0.1763 0.1953 0.117 Uiso 1 1 calc R
H54B H 0.5542 0.1657 0.2900 0.117 Uiso 1 1 calc R
H54C H 0.6668 0.1414 0.2905 0.117 Uiso 1 1 calc R
Li1 Li 0.086(2) 0.2628(15) 0.602(3) 0.063(8) Uani 1 1 d .
Li2 Li 0.248(2) 0.2383(12) 0.4527(19) 0.046(6) Uani 1 1 d U

loop_
_atom_site_aniso_label
_atom_site_aniso_U_11
_atom_site_aniso_U_22
_atom_site_aniso_U_33
_atom_site_aniso_U_23
_atom_site_aniso_U_13
_atom_site_aniso_U_12
La 0.0300(4) 0.0368(4) 0.0352(4) -0.0002(4) 0.0064(2) 0.0008(4)
Cl1 0.0199(11) 0.0338(17) 0.0219(11) 0.0006(11) -0.0138(9) 0.0073(11)
Cl2 0.0288(14) 0.073(2) 0.0228(12) 0.0073(12) -0.0141(11) 0.0201(13)
O1 0.054(8) 0.137(13) 0.027(6) -0.018(7) 0.004(5) -0.012(8)
O2 0.058(8) 0.077(9) 0.061(7) -0.021(7) 0.015(6) -0.012(6)
O3 0.033(7) 0.065(8) 0.118(12) -0.014(8) 0.021(7) -0.019(6)
O4 0.072(9) 0.061(7) 0.070(8) 0.015(6) 0.004(7) 0.008(6)
O5 0.060(9) 0.091(10) 0.044(7) -0.011(6) 0.012(6) -0.007(7)
O6 0.058(8) 0.076(8) 0.059(8) 0.020(6) 0.005(6) 0.026(6)
N1 0.041(7) 0.047(7) 0.035(6) -0.010(5) -0.003(5) 0.004(5)
N2 0.042(8) 0.044(7) 0.061(8) 0.003(6) 0.003(6) -0.013(6)
N3 0.039(7) 0.076(13) 0.067(8) 0.001(7) 0.004(6) 0.006(7)
N4 0.057(9) 0.042(7) 0.051(8) -0.008(6) 0.012(6) 0.009(6)
N5 0.046(7) 0.048(9) 0.050(7) 0.009(5) 0.011(6) 0.008(5)
N6 0.062(9) 0.041(7) 0.066(9) -0.002(6) 0.019(7) 0.008(6)
C1 0.034(5) 0.045(5) 0.042(5) 0.002(7) 0.009(4) -0.003(7)
C2 0.053(7) 0.054(7) 0.049(7) 0.006(5) 0.005(6) 0.014(6)
C3 0.064(8) 0.065(9) 0.065(8) -0.008(6) 0.010(7) 0.002(6)
C4 0.044(6) 0.075(7) 0.070(7) 0.000(8) 0.027(6) 0.003(8)
C5 0.040(7) 0.072(8) 0.070(8) 0.005(6) 0.014(6) -0.002(6)
C6 0.055(7) 0.055(7) 0.042(7) 0.004(5) 0.005(6) -0.002(6)
C7 0.044(7) 0.052(7) 0.036(6) 0.004(5) 0.004(6) 0.010(6)
C8 0.048(7) 0.060(7) 0.054(7) -0.011(6) 0.008(6) -0.005(6)
C9 0.077(9) 0.088(9) 0.063(8) -0.004(7) 0.015(7) -0.007(8)
C10 0.021(6) 0.040(6) 0.047(6) -0.002(5) 0.013(5) -0.002(5)
C11 0.047(7) 0.053(7) 0.030(6) -0.002(6) -0.006(6) -0.007(6)
C12 0.057(8) 0.069(8) 0.056(8) -0.001(6) 0.010(7) -0.003(7)
C13 0.068(9) 0.069(8) 0.060(8) 0.019(7) -0.014(7) 0.002(7)
C14 0.112(12) 0.112(12) 0.120(12) 0.006(9) 0.023(9) -0.007(9)
C15 0.131(13) 0.121(13) 0.131(13) 0.001(9) 0.013(9) -0.013(9)
C16 0.068(9) 0.079(9) 0.074(9) -0.003(7) 0.005(8) 0.006(7)
C17 0.085(10) 0.075(9) 0.093(10) 0.000(8) 0.002(8) -0.006(8)
C18 0.094(10) 0.097(10) 0.084(10) -0.027(8) 0.011(8) -0.017(8)
C19 0.052(8) 0.041(6) 0.035(7) -0.004(5) 0.016(6) -0.002(6)
C20 0.051(7) 0.051(7) 0.057(7) -0.002(6) 0.012(6) -0.006(6)
C21 0.065(9) 0.067(8) 0.078(9) -0.009(7) 0.014(7) -0.018(7)
C22 0.085(10) 0.063(8) 0.085(10) 0.002(8) 0.017(8) -0.015(8)
C23 0.075(9) 0.067(8) 0.087(9) 0.010(7) 0.025(8) 0.000(7)
C24 0.054(7) 0.043(7) 0.051(7) 0.000(6) 0.016(6) 0.002(6)
C25 0.036(7) 0.060(7) 0.049(7) -0.001(6) 0.011(6) -0.017(6)
C26 0.051(8) 0.076(8) 0.067(8) 0.013(7) -0.006(7) -0.002(7)
C27 0.053(8) 0.071(8) 0.062(8) 0.006(7) -0.004(6) -0.006(7)
C28 0.057(8) 0.042(6) 0.044(7) 0.005(6) 0.002(6) 0.010(6)
C29 0.049(8) 0.052(7) 0.057(8) -0.003(6) -0.005(6) 0.012(6)
C30 0.078(10) 0.073(9) 0.077(9) 0.008(7) 0.011(8) 0.003(7)
C31 0.077(10) 0.080(10) 0.112(11) -0.010(8) 0.013(8) 0.010(8)
C32 0.079(10) 0.082(10) 0.108(10) 0.020(8) -0.002(8) 0.002(8)
C33 0.065(9) 0.083(9) 0.093(9) -0.007(8) 0.011(7) 0.022(7)
C34 0.064(9) 0.079(9) 0.078(9) 0.008(7) 0.006(7) -0.001(7)
C35 0.090(11) 0.105(11) 0.122(12) 0.004(9) 0.018(9) 0.008(9)
C36 0.106(12) 0.118(12) 0.108(11) 0.002(9) 0.036(9) 0.008(9)
C37 0.038(7) 0.045(7) 0.043(7) -0.011(6) 0.008(6) -0.004(5)
C38 0.034(7) 0.051(7) 0.054(7) 0.002(6) 0.011(6) -0.003(5)
C39 0.056(8) 0.056(7) 0.063(8) -0.019(6) 0.020(6) -0.002(6)
C40 0.079(9) 0.057(8) 0.071(9) -0.008(7) 0.018(7) 0.006(7)
C41 0.068(9) 0.057(8) 0.070(9) 0.011(7) 0.012(7) 0.010(7)
C42 0.043(7) 0.044(6) 0.051(7) 0.010(5) 0.013(6) 0.008(5)
C43 0.047(7) 0.054(7) 0.046(7) -0.019(6) 0.001(6) -0.014(6)
C44 0.054(7) 0.070(8) 0.045(7) -0.002(6) -0.003(6) 0.006(6)
C45 0.073(9) 0.074(8) 0.053(8) -0.011(7) 0.002(7) 0.001(7)
C46 0.055(8) 0.045(7) 0.061(8) -0.004(6) 0.011(6) 0.000(6)
C47 0.064(8) 0.060(8) 0.066(8) 0.017(7) -0.007(7) 0.001(7)
C48 0.056(8) 0.068(8) 0.065(8) 0.006(7) 0.001(7) 0.012(7)
C49 0.075(9) 0.069(8) 0.053(8) -0.001(7) 0.017(7) -0.006(7)
C50 0.092(10) 0.085(9) 0.079(9) -0.005(8) 0.019(8) 0.004(8)
C51 0.091(10) 0.086(10) 0.095(10) 0.007(8) 0.022(8) -0.019(8)
C52 0.074(9) 0.083(9) 0.071(9) 0.008(7) 0.025(7) 0.021(7)
C53 0.098(11) 0.110(11) 0.084(10) -0.005(8) 0.008(8) 0.003(9)
C54 0.084(10) 0.075(9) 0.077(9) 0.000(7) 0.013(8) -0.010(8)
Li1 0.033(15) 0.08(2) 0.08(2) -0.015(16) 0.011(14) -0.017(14)
Li2 0.047(9) 0.051(9) 0.040(9) -0.021(7) 0.000(7) 0.003(8)

loop_
_atom_type_symbol
_atom_type_description
_atom_type_scat_dispersion_real
_atom_type_scat_dispersion_imag
_atom_type_scat_source
C C 0.0033 0.0016 'International Tables Vol C Tables 4.2.6.8 and 6.1.1.4'
H H 0.0000 0.0000 'International Tables Vol C Tables 4.2.6.8 and 6.1.1.4'
N N 0.0061 0.0033 'International Tables Vol C Tables 4.2.6.8 and 6.1.1.4'
O O 0.0106 0.0060 'International Tables Vol C Tables 4.2.6.8 and 6.1.1.4'
La La -0.2871 2.4523 'International Tables Vol C Tables 4.2.6.8 and 6.1.1.4'
Cl Cl 0.1484 0.1585 'International Tables Vol C Tables 4.2.6.8 and 6.1.1.4'
Li Li -0.0003 0.0001 'International Tables Vol C Tables 4.2.6.8 and 6.1.1.4'

loop_
_geom_angle_atom_site_label_1
_geom_angle_atom_site_label_2
_geom_angle_atom_site_label_3
_geom_angle
C19 La C37 119.7(4)
C19 La C1 119.2(4)
C37 La C1 121.1(4)
C19 La N3 60.5(5)
C37 La N3 78.2(5)
C1 La N3 131.2(4)
C19 La N2 131.4(5)
C37 La N2 81.0(5)
C1 La N2 62.6(3)
N3 La N2 159.1(4)
C19 La N1 80.2(4)
C37 La N1 130.0(4)
C1 La N1 59.2(3)
N3 La N1 74.0(4)
N2 La N1 121.9(4)
C19 La N6 132.6(5)
C37 La N6 61.0(4)
C1 La N6 77.8(4)
N3 La N6 75.1(4)
N2 La N6 96.0(4)
N1 La N6 72.0(4)
C19 La N5 81.2(4)
C37 La N5 60.5(4)
C1 La N5 132.8(3)
N3 La N5 96.1(4)
N2 La N5 72.1(4)
N1 La N5 161.4(4)
N6 La N5 121.4(4)
C19 La N4 61.2(5)
C37 La N4 131.3(4)
C1 La N4 81.0(4)
N3 La N4 121.6(4)
N2 La N4 72.2(4)
N1 La N4 98.7(3)
N6 La N4 158.7(4)
N5 La N4 72.8(3)
C9 O1 C7 109.3(14)
C10 O2 C12 102.8(12)
C25 O3 C27 109.3(13)
C28 O4 C30 102.4(14)
C43 O5 C45 105.8(14)
C46 O6 C48 103.5(14)
C7 N1 C8 110.3(12)
C7 N1 La 117.0(10)
C8 N1 La 132.7(9)
C10 N2 C11 107.8(13)
C10 N2 La 115.1(10)
C11 N2 La 136.9(11)
C25 N3 C26 106.3(13)
C25 N3 La 116.2(10)
C26 N3 La 137.0(11)
C28 N4 C29 107.8(14)
C28 N4 La 116.9(11)
C29 N4 La 135.2(10)
C43 N5 C44 107.7(14)
C43 N5 La 115.6(10)
C44 N5 La 136.7(10)
C46 N6 C47 108.3(15)
C46 N6 La 117.7(13)
C47 N6 La 133.8(10)
C2 C1 C6 120.0
C2 C1 La 121.1(4)
C6 C1 La 118.9(4)
C3 C2 C1 120.0
C3 C2 C7 122.8(9)
C1 C2 C7 117.2(9)
C2 C3 C4 120.0
C2 C3 H3A 120.0
C4 C3 H3A 120.0
C5 C4 C3 120.0
C5 C4 H4A 120.0
C3 C4 H4A 120.0
C4 C5 C6 120.0
C4 C5 H5A 120.0
C6 C5 H5A 120.0
C5 C6 C1 120.0
C5 C6 C10 121.8(7)
C1 C6 C10 118.2(7)
N1 C7 O1 114.4(15)
N1 C7 C2 124.9(13)
O1 C7 C2 120.7(13)
N1 C8 C13 112.9(15)
N1 C8 C9 97.8(13)
C13 C8 C9 117.8(16)
N1 C8 H8A 109.2
C13 C8 H8A 109.2
C9 C8 H8A 109.2
O1 C9 C8 104.1(16)
O1 C9 H9A 110.9
C8 C9 H9A 110.9
O1 C9 H9B 110.9
C8 C9 H9B 110.9
H9A C9 H9B 109.0
N2 C10 O2 118.4(13)
N2 C10 C6 124.5(12)
O2 C10 C6 116.8(11)
N2 C11 C16 108.8(15)
N2 C11 C12 104.5(13)
C16 C11 C12 116.0(16)
N2 C11 H11A 109.1
C16 C11 H11A 109.1
C12 C11 H11A 109.1
O2 C12 C11 102.1(13)
O2 C12 H12A 111.4
C11 C12 H12A 111.4
O2 C12 H12B 111.4
C11 C12 H12B 111.4
H12A C12 H12B 109.2
C15 C13 C8 121(3)
C15 C13 C14 105(2)
C8 C13 C14 107.6(16)
C15 C13 H13A 107.7
C8 C13 H13A 107.7
C14 C13 H13A 107.7
C13 C14 H14A 109.5
C13 C14 H14B 109.5
H14A C14 H14B 109.5
C13 C14 H14C 109.5
H14A C14 H14C 109.5
H14B C14 H14C 109.5
C13 C15 H15A 109.5
C13 C15 H15B 109.5
H15A C15 H15B 109.5
C13 C15 H15C 109.5
H15A C15 H15C 109.5
H15B C15 H15C 109.5
C17 C16 C11 118(2)
C17 C16 C18 109(2)
C11 C16 C18 103.4(17)
C17 C16 H16A 108.6
C11 C16 H16A 108.6
C18 C16 H16A 108.6
C16 C17 H17A 109.5
C16 C17 H17B 109.5
H17A C17 H17B 109.5
C16 C17 H17C 109.5
H17A C17 H17C 109.5
H17B C17 H17C 109.5
C16 C18 H18A 109.5
C16 C18 H18B 109.5
H18A C18 H18B 109.5
C16 C18 H18C 109.5
H18A C18 H18C 109.5
H18B C18 H18C 109.5
C20 C19 C24 115.3(14)
C20 C19 La 123.5(11)
C24 C19 La 121.1(11)
C19 C20 C25 116.7(14)
C19 C20 C21 121.3(17)
C25 C20 C21 121.9(17)
C22 C21 C20 123(2)
C22 C21 H21A 118.6
C20 C21 H21A 118.6
C21 C22 C23 121(2)
C21 C22 H22A 119.3
C23 C22 H22A 119.3
C22 C23 C24 117.5(19)
C22 C23 H23A 121.3
C24 C23 H23A 121.3
C23 C24 C28 122.0(16)
C23 C24 C19 121.1(17)
C28 C24 C19 116.7(14)
N3 C25 O3 115.6(15)
N3 C25 C20 122.4(14)
O3 C25 C20 122.0(15)
N3 C26 C31 108.2(16)
N3 C26 C27 102.3(14)
C31 C26 C27 109.8(18)
N3 C26 H26A 112.0
C31 C26 H26A 112.0
C27 C26 H26A 112.0
O3 C27 C26 104.3(14)
O3 C27 H27A 110.9
C26 C27 H27A 110.9
O3 C27 H27B 110.9
C26 C27 H27B 110.9
H27A C27 H27B 108.9
N4 C28 O4 119.2(16)
N4 C28 C24 123.8(14)
O4 C28 C24 117.0(14)
C34 C29 N4 115.3(15)
C34 C29 C30 113.0(16)
N4 C29 C30 100.6(16)
C34 C29 H29A 109.2
N4 C29 H29A 109.2
C30 C29 H29A 109.2
O4 C30 C29 105.5(16)
O4 C30 H30A 110.6
C29 C30 H30A 110.6
O4 C30 H30B 110.6
C29 C30 H30B 110.6
H30A C30 H30B 108.8
C26 C31 C33 114(2)
C26 C31 C32 107(2)
C33 C31 C32 111(2)
C26 C31 H31A 107.9
C33 C31 H31A 107.9
C32 C31 H31A 107.9
C31 C32 H32A 109.5
C31 C32 H32B 109.5
H32A C32 H32B 109.5
C31 C32 H32C 109.5
H32A C32 H32C 109.5
H32B C32 H32C 109.5
C31 C33 H33A 109.5
C31 C33 H33B 109.5
H33A C33 H33B 109.5
C31 C33 H33C 109.5
H33A C33 H33C 109.5
H33B C33 H33C 109.5
C29 C34 C35 115.0(19)
C29 C34 C36 113.0(19)
C35 C34 C36 103(2)
C29 C34 H34A 108.4
C35 C34 H34A 108.4
C36 C34 H34A 108.4
C34 C35 H35A 109.5
C34 C35 H35B 109.5
H35A C35 H35B 109.5
C34 C35 H35C 109.5
H35A C35 H35C 109.5
H35B C35 H35C 109.5
C34 C36 H36A 109.5
C34 C36 H36B 109.5
H36A C36 H36B 109.5
C34 C36 H36C 109.5
H36A C36 H36C 109.5
H36B C36 H36C 109.5
C38 C37 C42 116.3(14)
C38 C37 La 124.3(12)
C42 C37 La 119.2(10)
C37 C38 C39 127.2(16)
C37 C38 C43 114.6(14)
C39 C38 C43 118.2(15)
C38 C39 C40 115.0(16)
C38 C39 H39A 122.5
C40 C39 H39A 122.5
C41 C40 C39 117.6(17)
C41 C40 H40A 121.2
C39 C40 H40A 121.2
C40 C41 C42 124.8(18)
C40 C41 H41A 117.6
C42 C41 H41A 117.6
C41 C42 C46 124.9(15)
C41 C42 C37 118.7(15)
C46 C42 C37 116.3(13)
N5 C43 O5 117.3(16)
N5 C43 C38 124.8(14)
O5 C43 C38 117.9(14)
N5 C44 C45 102.8(14)
N5 C44 C49 110.7(14)
C45 C44 C49 111.0(16)
N5 C44 H44A 110.7
C45 C44 H44A 110.7
C49 C44 H44A 110.7
O5 C45 C44 103.9(14)
O5 C45 H45A 111.0
C44 C45 H45A 111.0
O5 C45 H45B 111.0
C44 C45 H45B 111.0
H45A C45 H45B 109.0
N6 C46 O6 117.1(17)
N6 C46 C42 125.0(16)
O6 C46 C42 117.7(14)
N6 C47 C52 114.1(17)
N6 C47 C48 96.3(16)
C52 C47 C48 118.2(17)
N6 C47 H47A 109.2
C52 C47 H47A 109.2
C48 C47 H47A 109.2
O6 C48 C47 104.6(15)
O6 C48 H48A 110.8
C47 C48 H48A 110.8
O6 C48 H48B 110.8
C47 C48 H48B 110.8
H48A C48 H48B 108.9
C50 C49 C51 123.2(19)
C50 C49 C44 106.7(18)
C51 C49 C44 115.2(17)
C50 C49 H49A 103.0
C51 C49 H49A 103.0
C44 C49 H49A 103.0
C49 C50 H50A 109.5
C49 C50 H50B 109.5
H50A C50 H50B 109.5
C49 C50 H50C 109.5
H50A C50 H50C 109.5
H50B C50 H50C 109.5
C49 C51 H51A 109.5
C49 C51 H51B 109.5
H51A C51 H51B 109.5
C49 C51 H51C 109.5
H51A C51 H51C 109.5
H51B C51 H51C 109.5
C47 C52 C53 113(2)
C47 C52 C54 113.6(18)
C53 C52 C54 113(2)
C47 C52 H52A 105.5
C53 C52 H52A 105.5
C54 C52 H52A 105.5
C52 C53 H53A 109.5
C52 C53 H53B 109.5
H53A C53 H53B 109.5
C52 C53 H53C 109.5
H53A C53 H53C 109.5
H53B C53 H53C 109.5
C52 C54 H54A 109.5
C52 C54 H54B 109.5
H54A C54 H54B 109.5
C52 C54 H54C 109.5
H54A C54 H54C 109.5
H54B C54 H54C 109.5

loop_
_geom_bond_atom_site_label_1
_geom_bond_atom_site_label_2
_geom_bond_distance
La C19 2.643(16)
La C37 2.686(16)
La C1 2.700(6)
La N3 2.807(13)
La N2 2.815(12)
La N1 2.852(11)
La N6 2.853(14)
La N5 2.872(13)
La N4 2.871(13)
O1 C9 1.34(2)
O1 C7 1.385(18)
O2 C10 1.355(18)
O2 C12 1.52(2)
O3 C25 1.360(19)
O3 C27 1.38(2)
O4 C28 1.367(19)
O4 C30 1.43(3)
O5 C43 1.321(19)
O5 C45 1.44(2)
O6 C46 1.33(2)
O6 C48 1.36(2)
N1 C7 1.24(2)
N1 C8 1.50(2)
N2 C10 1.282(19)
N2 C11 1.410(19)
N3 C25 1.34(2)
N3 C26 1.49(2)
N4 C28 1.25(2)
N4 C29 1.46(2)
N5 C43 1.25(2)
N5 C44 1.45(2)
N6 C46 1.21(2)
N6 C47 1.45(2)
C1 C2 1.3900
C1 C6 1.3900
C2 C3 1.3900
C2 C7 1.394(18)
C3 C4 1.3900
C3 H3A 0.9300
C4 C5 1.3900
C4 H4A 0.9300
C5 C6 1.3900
C5 H5A 0.9300
C6 C10 1.476(15)
C8 C13 1.50(3)
C8 C9 1.62(3)
C8 H8A 0.9800
C9 H9A 0.9700
C9 H9B 0.9700
C11 C16 1.47(3)
C11 C12 1.53(2)
C11 H11A 0.9800
C12 H12A 0.9700
C12 H12B 0.9700
C13 C15 1.24(4)
C13 C14 1.77(3)
C13 H13A 0.9800
C14 H14A 0.9600
C14 H14B 0.9600
C14 H14C 0.9600
C15 H15A 0.9600
C15 H15B 0.9600
C15 H15C 0.9600
C16 C17 1.44(3)
C16 C18 1.70(3)
C16 H16A 0.9800
C17 H17A 0.9600
C17 H17B 0.9600
C17 H17C 0.9600
C18 H18A 0.9600
C18 H18B 0.9600
C18 H18C 0.9600
C19 C20 1.38(2)
C19 C24 1.46(2)
C20 C25 1.40(2)
C20 C21 1.41(3)
C21 C22 1.29(3)
C21 H21A 0.9300
C22 C23 1.41(3)
C22 H22A 0.9300
C23 C24 1.43(3)
C23 H23A 0.9300
C24 C28 1.45(2)
C26 C31 1.54(3)
C26 C27 1.59(2)
C26 H26A 0.9800
C27 H27A 0.9700
C27 H27B 0.9700
C29 C34 1.47(3)
C29 C30 1.55(3)
C29 H29A 0.9800
C30 H30A 0.9700
C30 H30B 0.9700
C31 C33 1.53(3)
C31 C32 1.58(3)
C31 H31A 0.9800
C32 H32A 0.9600
C32 H32B 0.9600
C32 H32C 0.9600
C33 H33A 0.9600
C33 H33B 0.9600
C33 H33C 0.9600
C34 C35 1.56(3)
C34 C36 1.57(4)
C34 H34A 0.9800
C35 H35A 0.9600
C35 H35B 0.9600
C35 H35C 0.9600
C36 H36A 0.9600
C36 H36B 0.9600
C36 H36C 0.9600
C37 C38 1.35(2)
C37 C42 1.47(2)
C38 C39 1.40(2)
C38 C43 1.52(2)
C39 C40 1.51(3)
C39 H39A 0.9300
C40 C41 1.35(3)
C40 H40A 0.9300
C41 C42 1.38(3)
C41 H41A 0.9300
C42 C46 1.45(2)
C44 C45 1.50(2)
C44 C49 1.60(3)
C44 H44A 0.9800
C45 H45A 0.9700
C45 H45B 0.9700
C47 C52 1.49(3)
C47 C48 1.54(3)
C47 H47A 0.9800
C48 H48A 0.9700
C48 H48B 0.9700
C49 C50 1.52(3)
C49 C51 1.55(3)
C49 H49A 0.9800
C50 H50A 0.9600
C50 H50B 0.9600
C50 H50C 0.9600
C51 H51A 0.9600
C51 H51B 0.9600
C51 H51C 0.9600
C52 C53 1.49(3)
C52 C54 1.54(3)
C52 H52A 0.9800
C53 H53A 0.9600
C53 H53B 0.9600
C53 H53C 0.9600
C54 H54A 0.9600
C54 H54B 0.9600
C54 H54C 0.9600
Li1 Li2 3.12(4)

loop_
_platon_squeeze_void_nr
_platon_squeeze_void_average_x
_platon_squeeze_void_average_y
_platon_squeeze_void_average_z
_platon_squeeze_void_volume
_platon_squeeze_void_count_electrons
_platon_squeeze_void_content
1 -0.062 1.075 0.477 514 103 ' '
2 0.128 0.575 0.523 513 103 ' '
3 0.114 0.794 0.537 7 2 ' '
4 0.886 0.294 0.462 7 2 ' '
